data_7054912
loop_
_publ_author_name
'Yadav, Manoj Kumar'
'Rajput, Gunjan'
'Srivastava, Khushboo'
'Singh, Rakesh K.'
'Mishra, Rajnikant'
'Drew, Michael G. B.'
'Singh, Nanhai'

_publ_section_title
;
 Anti-leishmanial activity of Ni(ii), Pd(ii) and Pt(ii) \b-oxodithioester
 complexes
;
_journal_issue 8
_journal_name_full 'New J. Chem.'
_journal_page_first 6358
_journal_paper_doi 10.1039/C5NJ00765H
_journal_volume 39
_journal_year 2015
_chemical_formula_sum 'C22 H22 O4 Pd S4'
_chemical_formula_weight 585.03
_chemical_name_systematic
;
 ?
;
_space_group_IT_number 88
_symmetry_cell_setting tetragonal
_symmetry_space_group_name_Hall '-I 4ad'
_symmetry_space_group_name_H-M 'I 41/a :2'
_atom_sites_solution_hydrogens geom
_atom_sites_solution_primary direct
_atom_sites_solution_secondary difmap
_audit_creation_method SHELXL-97
_audit_update_record
;
2015-03-23 deposited with the CCDC.
2015-06-04 downloaded from the CCDC.
;
_cell_angle_alpha 90.00
_cell_angle_beta 90.00
_cell_angle_gamma 90.00
_cell_formula_units_Z 8
_cell_length_a 17.4781(5)
_cell_length_b 17.4781(5)
_cell_length_c 15.3714(4)
_cell_measurement_reflns_used 9818
_cell_measurement_temperature 293(2)
_cell_measurement_theta_max 27.46
_cell_measurement_theta_min 3.30
_cell_volume 4695.7(2)
_computing_cell_refinement 'Crysalis, Oxford Diffraction'
_computing_data_collection 'Crysalis, Oxford Diffraction'
_computing_data_reduction 'Crysalis, Oxford Diffraction'
_computing_molecular_graphics PLATON(Spek,2004)
_computing_structure_refinement 'SHELXL-97 (Sheldrick, 1997)'
_computing_structure_solution 'SHELXS-97 (Sheldrick, 1997)'
_diffrn_ambient_temperature 293(2)
_diffrn_measured_fraction_theta_full 0.977
_diffrn_measured_fraction_theta_max 0.977
_diffrn_measurement_device 'Oxford Diffaction X-Calibor System'
_diffrn_measurement_method '321 frames, counting time 10 s.'
_diffrn_radiation_monochromator graphite
_diffrn_radiation_source 'fine-focus sealed tube'
_diffrn_radiation_type MoK\a
_diffrn_radiation_wavelength 0.71073
_diffrn_reflns_av_R_equivalents 0.0302
_diffrn_reflns_av_sigmaI/netI 0.0301
_diffrn_reflns_limit_h_max 14
_diffrn_reflns_limit_h_min -22
_diffrn_reflns_limit_k_max 17
_diffrn_reflns_limit_k_min -21
_diffrn_reflns_limit_l_max 19
_diffrn_reflns_limit_l_min -15
_diffrn_reflns_number 9818
_diffrn_reflns_theta_full 27.46
_diffrn_reflns_theta_max 27.46
_diffrn_reflns_theta_min 3.30
_diffrn_standards_decay_% n/a
_diffrn_standards_interval_count n/a
_diffrn_standards_interval_time n/a
_exptl_absorpt_coefficient_mu 1.173
_exptl_absorpt_correction_T_max 1.000
_exptl_absorpt_correction_T_min 0.911
_exptl_absorpt_correction_type empirical
_exptl_absorpt_process_details 'ABSPACK, Oxford Diffraction Ltd'
_exptl_crystal_colour black
_exptl_crystal_density_diffrn 1.655
_exptl_crystal_density_method 'not measured'
_exptl_crystal_description needle
_exptl_crystal_F_000 2368
_exptl_crystal_size_max 0.24
_exptl_crystal_size_mid 0.07
_exptl_crystal_size_min 0.06
_refine_diff_density_max 0.264
_refine_diff_density_min -0.391
_refine_diff_density_rms 0.056
_refine_ls_extinction_method none
_refine_ls_goodness_of_fit_ref 1.076
_refine_ls_hydrogen_treatment constr
_refine_ls_matrix_type full
_refine_ls_number_parameters 143
_refine_ls_number_reflns 2626
_refine_ls_number_restraints 0
_refine_ls_restrained_S_all 1.076
_refine_ls_R_factor_all 0.0526
_refine_ls_R_factor_gt 0.0327
_refine_ls_shift/su_max 0.000
_refine_ls_shift/su_mean 0.000
_refine_ls_structure_factor_coef Fsqd
_refine_ls_weighting_details 'calc w=1/[\s^2^(Fo^2^)+(0.0374P)^2^+0.3445P] where P=(Fo^2^+2Fc^2^)/3'
_refine_ls_weighting_scheme calc
_refine_ls_wR_factor_gt 0.0750
_refine_ls_wR_factor_ref 0.0811
_reflns_number_gt 1980
_reflns_number_total 2626
_reflns_threshold_expression >2sigma(I)
_cod_data_source_file c5nj00765h2.cif
_cod_data_source_block C8
_cod_depositor_comments 'Adding full bibliography for 7054909--7054913.cif.'
_cod_original_sg_symbol_H-M I41/a
_cod_database_code 7054912

loop_
_symmetry_equiv_pos_as_xyz
'x, y, z'
'-x+1/2, -y, z+1/2'
'-y+3/4, x+1/4, z+1/4'
'y+3/4, -x+3/4, z+3/4'
'x+1/2, y+1/2, z+1/2'
'-x+1, -y+1/2, z+1'
'-y+5/4, x+3/4, z+3/4'
'y+5/4, -x+5/4, z+5/4'
'-x, -y, -z'
'x-1/2, y, -z-1/2'
'y-3/4, -x-1/4, -z-1/4'
'-y-3/4, x-3/4, -z-3/4'
'-x+1/2, -y+1/2, -z+1/2'
'x, y+1/2, -z'
'y-1/4, -x+1/4, -z+1/4'
'-y-1/4, x-1/4, -z-1/4'

loop_
_atom_site_label
_atom_site_type_symbol
_atom_site_fract_x
_atom_site_fract_y
_atom_site_fract_z
_atom_site_U_iso_or_equiv
_atom_site_adp_type
_atom_site_occupancy
_atom_site_symmetry_multiplicity
_atom_site_calc_flag
_atom_site_refinement_flags
Pd1 Pd 0.0000 0.7500 0.078457(17) 0.04940(13) Uani 1 2 d S
S11 S 0.07482(4) 0.79757(5) -0.02599(4) 0.0614(2) Uani 1 1 d .
S13 S 0.21734(5) 0.88307(5) -0.04974(5) 0.0623(2) Uani 1 1 d .
O15 O 0.06861(11) 0.78405(12) 0.17709(10) 0.0603(6) Uani 1 1 d .
C15 C 0.13429(15) 0.81453(15) 0.17982(15) 0.0424(6) Uani 1 1 d .
C14 C 0.17395(15) 0.84106(15) 0.10708(15) 0.0468(6) Uani 1 1 d .
H14 H 0.2210 0.8638 0.1183 0.056 Uiso 1 1 calc R
C12 C 0.15269(14) 0.83805(14) 0.02120(15) 0.0434(6) Uani 1 1 d .
C21 C 0.16580(15) 0.82097(15) 0.26871(15) 0.0435(6) Uani 1 1 d .
C22 C 0.13298(17) 0.77853(17) 0.33445(17) 0.0552(7) Uani 1 1 d .
H22 H 0.0943 0.7442 0.3202 0.066 Uiso 1 1 calc R
C23 C 0.15475(17) 0.78459(17) 0.41995(17) 0.0570(7) Uani 1 1 d .
H23 H 0.1318 0.7542 0.4622 0.068 Uiso 1 1 calc R
C25 C 0.24531(18) 0.8787(2) 0.37796(18) 0.0661(9) Uani 1 1 d .
H25 H 0.2837 0.9132 0.3928 0.079 Uiso 1 1 calc R
C26 C 0.22411(15) 0.87131(17) 0.29238(17) 0.0559(7) Uani 1 1 d .
H26 H 0.2488 0.9000 0.2499 0.067 Uiso 1 1 calc R
C24 C 0.21073(16) 0.83595(18) 0.44234(17) 0.0548(7) Uani 1 1 d .
C28 C 0.1963(2) 0.8106(2) 0.59320(18) 0.0847(12) Uani 1 1 d .
H28A H 0.1983 0.7564 0.5830 0.127 Uiso 1 1 calc R
H28B H 0.1439 0.8269 0.5954 0.127 Uiso 1 1 calc R
H28C H 0.2208 0.8221 0.6475 0.127 Uiso 1 1 calc R
C16 C 0.18680(19) 0.8597(2) -0.15777(19) 0.0706(10) Uani 1 1 d .
H16A H 0.1831 0.8051 -0.1636 0.106 Uiso 1 1 calc R
H16B H 0.2233 0.8790 -0.1990 0.106 Uiso 1 1 calc R
H16C H 0.1377 0.8824 -0.1686 0.106 Uiso 1 1 calc R
O27 O 0.23446(12) 0.84924(14) 0.52517(12) 0.0766(7) Uani 1 1 d .

loop_
_atom_site_aniso_label
_atom_site_aniso_U_11
_atom_site_aniso_U_22
_atom_site_aniso_U_33
_atom_site_aniso_U_23
_atom_site_aniso_U_13
_atom_site_aniso_U_12
Pd1 0.0459(2) 0.0716(2) 0.03072(17) 0.000 0.000 -0.01134(14)
S11 0.0583(5) 0.0931(6) 0.0326(3) 0.0032(4) 0.0005(3) -0.0213(4)
S13 0.0678(5) 0.0755(5) 0.0437(4) -0.0009(4) 0.0118(4) -0.0207(4)
O15 0.0504(12) 0.0991(16) 0.0313(9) 0.0019(9) -0.0009(8) -0.0206(11)
C15 0.0414(15) 0.0491(15) 0.0367(13) -0.0011(11) 0.0014(11) -0.0004(11)
C14 0.0446(16) 0.0544(17) 0.0414(13) -0.0031(12) 0.0016(12) -0.0030(12)
C12 0.0441(15) 0.0471(15) 0.0392(13) -0.0028(11) 0.0035(11) 0.0032(11)
C21 0.0429(15) 0.0509(16) 0.0365(12) -0.0034(12) -0.0023(11) 0.0033(11)
C22 0.0615(19) 0.0620(19) 0.0421(14) -0.0003(14) -0.0060(13) -0.0118(14)
C23 0.067(2) 0.0630(19) 0.0407(15) 0.0027(13) -0.0078(14) 0.0009(15)
C25 0.0507(18) 0.095(2) 0.0524(18) -0.0094(17) -0.0076(14) -0.0181(16)
C26 0.0449(17) 0.077(2) 0.0456(15) 0.0000(14) -0.0010(13) -0.0092(14)
C24 0.0510(17) 0.073(2) 0.0401(14) -0.0061(14) -0.0093(13) 0.0117(14)
C28 0.136(3) 0.079(3) 0.0387(15) -0.0019(17) -0.017(2) 0.015(2)
C16 0.077(2) 0.095(3) 0.0398(14) 0.0129(16) 0.0084(15) -0.0102(19)
O27 0.0720(15) 0.1142(19) 0.0436(11) -0.0111(12) -0.0169(11) -0.0053(13)

loop_
_atom_type_symbol
_atom_type_description
_atom_type_scat_dispersion_real
_atom_type_scat_dispersion_imag
_atom_type_scat_source
C C 0.0033 0.0016 'International Tables Vol C Tables 4.2.6.8 and 6.1.1.4'
H H 0.0000 0.0000 'International Tables Vol C Tables 4.2.6.8 and 6.1.1.4'
O O 0.0106 0.0060 'International Tables Vol C Tables 4.2.6.8 and 6.1.1.4'
S S 0.1246 0.1234 'International Tables Vol C Tables 4.2.6.8 and 6.1.1.4'
Pd Pd -0.9988 1.0072 'International Tables Vol C Tables 4.2.6.8 and 6.1.1.4'

loop_
_geom_angle_atom_site_label_1
_geom_angle_atom_site_label_2
_geom_angle_atom_site_label_3
_geom_angle
_geom_angle_site_symmetry_1
_geom_angle_site_symmetry_3
O15 Pd1 O15 82.88(10) . 6_464
O15 Pd1 S11 175.17(6) . 6_464
O15 Pd1 S11 94.72(5) 6_464 6_464
O15 Pd1 S11 94.72(5) . .
O15 Pd1 S11 175.17(6) 6_464 .
S11 Pd1 S11 87.97(4) 6_464 .
C12 S11 Pd1 108.53(9) . .
C12 S13 C16 106.34(14) . .
C15 O15 Pd1 133.32(16) . .
O15 C15 C14 124.3(2) . .
O15 C15 C21 113.6(2) . .
C14 C15 C21 122.1(2) . .
C12 C14 C15 128.6(2) . .
C12 C14 H14 115.7 . .
C15 C14 H14 115.7 . .
C14 C12 S11 130.1(2) . .
C14 C12 S13 113.9(2) . .
S11 C12 S13 115.94(14) . .
C22 C21 C26 116.9(2) . .
C22 C21 C15 118.8(2) . .
C26 C21 C15 124.2(2) . .
C23 C22 C21 123.0(3) . .
C23 C22 H22 118.5 . .
C21 C22 H22 118.5 . .
C24 C23 C22 119.2(3) . .
C24 C23 H23 120.4 . .
C22 C23 H23 120.4 . .
C26 C25 C24 121.2(3) . .
C26 C25 H25 119.4 . .
C24 C25 H25 119.4 . .
C25 C26 C21 120.5(3) . .
C25 C26 H26 119.8 . .
C21 C26 H26 119.8 . .
O27 C24 C23 124.4(3) . .
O27 C24 C25 116.5(3) . .
C23 C24 C25 119.2(2) . .
O27 C28 H28A 109.5 . .
O27 C28 H28B 109.5 . .
H28A C28 H28B 109.5 . .
O27 C28 H28C 109.5 . .
H28A C28 H28C 109.5 . .
H28B C28 H28C 109.5 . .
S13 C16 H16A 109.5 . .
S13 C16 H16B 109.5 . .
H16A C16 H16B 109.5 . .
S13 C16 H16C 109.5 . .
H16A C16 H16C 109.5 . .
H16B C16 H16C 109.5 . .
C24 O27 C28 117.9(3) . .

loop_
_geom_bond_atom_site_label_1
_geom_bond_atom_site_label_2
_geom_bond_distance
_geom_bond_site_symmetry_2
Pd1 O15 2.0226(17) .
Pd1 O15 2.0226(17) 6_464
Pd1 S11 2.2314(7) 6_464
Pd1 S11 2.2314(7) .
S11 C12 1.697(3) .
S13 C12 1.757(3) .
S13 C16 1.792(3) .
O15 C15 1.266(3) .
C15 C14 1.395(3) .
C15 C21 1.477(3) .
C14 C12 1.372(3) .
C14 H14 0.9300 .
C21 C22 1.379(4) .
C21 C26 1.395(4) .
C22 C23 1.372(4) .
C22 H22 0.9300 .
C23 C24 1.372(4) .
C23 H23 0.9300 .
C25 C26 1.373(4) .
C25 C24 1.380(4) .
C25 H25 0.9300 .
C26 H26 0.9300 .
C24 O27 1.359(3) .
C28 O27 1.412(4) .
C28 H28A 0.9600 .
C28 H28B 0.9600 .
C28 H28C 0.9600 .
C16 H16A 0.9600 .
C16 H16B 0.9600 .
C16 H16C 0.9600 .

loop_
_geom_torsion_atom_site_label_1
_geom_torsion_atom_site_label_2
_geom_torsion_atom_site_label_3
_geom_torsion_atom_site_label_4
_geom_torsion
_geom_torsion_site_symmetry_1
O15 Pd1 S11 C12 0.73(12) .
O15 Pd1 S11 C12 60.8(7) 6_464
S11 Pd1 S11 C12 -175.25(11) 6_464
O15 Pd1 O15 C15 177.9(3) 6_464
S11 Pd1 O15 C15 117.5(6) 6_464
S11 Pd1 O15 C15 -6.3(3) .
Pd1 O15 C15 C14 7.8(4) .
Pd1 O15 C15 C21 -173.14(18) .
O15 C15 C14 C12 -2.1(5) .
C21 C15 C14 C12 178.9(3) .
C15 C14 C12 S11 -3.7(5) .
C15 C14 C12 S13 176.6(2) .
Pd1 S11 C12 C14 3.2(3) .
Pd1 S11 C12 S13 -177.21(11) .
C16 S13 C12 C14 171.2(2) .
C16 S13 C12 S11 -8.5(2) .
O15 C15 C21 C22 15.8(4) .
C14 C15 C21 C22 -165.1(3) .
O15 C15 C21 C26 -159.8(3) .
C14 C15 C21 C26 19.3(4) .
C26 C21 C22 C23 0.6(4) .
C15 C21 C22 C23 -175.4(3) .
C21 C22 C23 C24 1.2(5) .
C24 C25 C26 C21 1.1(5) .
C22 C21 C26 C25 -1.7(4) .
C15 C21 C26 C25 174.0(3) .
C22 C23 C24 O27 177.0(3) .
C22 C23 C24 C25 -1.8(5) .
C26 C25 C24 O27 -178.2(3) .
C26 C25 C24 C23 0.7(5) .
C23 C24 O27 C28 -3.4(5) .
C25 C24 O27 C28 175.4(3) .
